data_4517663
loop_
_publ_author_name
'Shao, Zhichao'
'Zhao, Yujie'
'Xie, Qiong'
'Wang, Hongfei'
'Cui, Yang'
'Yang, Xiaoqian'
'Hou, Hongwei'

_publ_section_title
;
 Efficient Identification for Alcohol Homologues and Hyperthermy Based on
 Coordination Polymer Multiple Structural Transformations.
;
_journal_issue 21
_journal_name_full 'ACS applied materials &amp; interfaces'
_journal_page_first 24141
_journal_page_last 24148
_journal_paper_doi 10.1021/acsami.0c05208
_journal_volume 12
_journal_year 2020
_chemical_formula_sum 'C32 H25 N2 O9 Zn'
_chemical_formula_weight 646.91
_space_group_crystal_system triclinic
_space_group_IT_number 2
_space_group_name_Hall '-P 1'
_space_group_name_H-M_alt 'P -1'
_atom_sites_solution_hydrogens mixed
_audit_creation_method SHELXL-2018/3
_cell_angle_alpha 111.421(2)
_cell_angle_beta 109.215(2)
_cell_angle_gamma 94.014(2)
_cell_formula_units_Z 2
_cell_length_a 11.4300(6)
_cell_length_b 11.4436(6)
_cell_length_c 12.7817(6)
_cell_measurement_reflns_used 9790
_cell_measurement_temperature 293(2)
_cell_measurement_theta_max 28.78
_cell_measurement_theta_min 2.44
_cell_volume 1434.85(13)
_computing_structure_refinement 'SHELXL-2018/3 (Sheldrick, 2018)'
_computing_structure_solution 'SHELXT 2014/5 (Sheldrick, 2014)'
_diffrn_ambient_temperature 293(2)
_diffrn_measured_fraction_theta_full 0.997
_diffrn_measured_fraction_theta_max 0.996
_diffrn_measurement_device_type 'Bruker APEX-II CCD'
_diffrn_measurement_method '\f and \w scans'
_diffrn_radiation_type MoK\a
_diffrn_radiation_wavelength 0.71073
_diffrn_reflns_av_R_equivalents 0.0407
_diffrn_reflns_av_unetI/netI 0.0235
_diffrn_reflns_Laue_measured_fraction_full 0.997
_diffrn_reflns_Laue_measured_fraction_max 0.996
_diffrn_reflns_limit_h_max 15
_diffrn_reflns_limit_h_min -15
_diffrn_reflns_limit_k_max 15
_diffrn_reflns_limit_k_min -15
_diffrn_reflns_limit_l_max 17
_diffrn_reflns_limit_l_min -17
_diffrn_reflns_number 58915
_diffrn_reflns_point_group_measured_fraction_full 0.997
_diffrn_reflns_point_group_measured_fraction_max 0.996
_diffrn_reflns_theta_full 25.242
_diffrn_reflns_theta_max 29.232
_diffrn_reflns_theta_min 3.102
_exptl_absorpt_coefficient_mu 0.917
_exptl_absorpt_correction_type multi-scan
_exptl_crystal_colour yellow
_exptl_crystal_density_diffrn 1.497
_exptl_crystal_description block
_exptl_crystal_F_000 666
_exptl_crystal_size_max 0.130
_exptl_crystal_size_mid 0.120
_exptl_crystal_size_min 0.110
_exptl_transmission_factor_max 0.7458
_exptl_transmission_factor_min 0.6188
_refine_diff_density_max 1.310
_refine_diff_density_min -0.934
_refine_diff_density_rms 0.060
_refine_ls_extinction_method none
_refine_ls_goodness_of_fit_ref 1.042
_refine_ls_hydrogen_treatment constr
_refine_ls_matrix_type full
_refine_ls_number_parameters 394
_refine_ls_number_reflns 7788
_refine_ls_number_restraints 4
_refine_ls_restrained_S_all 1.042
_refine_ls_R_factor_all 0.0576
_refine_ls_R_factor_gt 0.0443
_refine_ls_shift/su_max 0.001
_refine_ls_shift/su_mean 0.000
_refine_ls_structure_factor_coef Fsqd
_refine_ls_weighting_details 'w=1/[\s^2^(Fo^2^)+(0.0583P)^2^+0.9921P] where P=(Fo^2^+2Fc^2^)/3'
_refine_ls_weighting_scheme calc
_refine_ls_wR_factor_gt 0.1153
_refine_ls_wR_factor_ref 0.1234
_reflns_Friedel_coverage 0.000
_reflns_number_gt 6396
_reflns_number_total 7788
_reflns_threshold_expression 'I > 2\s(I)'
_cod_data_source_file am0c05208_si_002.cif
_cod_data_source_block 1
_cod_depositor_comments 'Adding full bibliography for 4517663--4517671.cif.'
_cod_original_cell_volume 1434.84(13)
_cod_database_code 4517663
_shelx_shelxl_version_number 2018/3
_shelx_space_group_comment
;
The symmetry employed for this shelxl refinement is uniquely defined
by the following loop, which should always be used as a source of
symmetry information in preference to the above space-group names.
They are only intended as comments.
;
_shelx_estimated_absorpt_t_min 0.890
_shelx_estimated_absorpt_t_max 0.906

loop_
_space_group_symop_operation_xyz
'x, y, z'
'-x, -y, -z'

loop_
_atom_site_label
_atom_site_type_symbol
_atom_site_fract_x
_atom_site_fract_y
_atom_site_fract_z
_atom_site_U_iso_or_equiv
_atom_site_adp_type
_atom_site_occupancy
_atom_site_site_symmetry_order
_atom_site_calc_flag
_atom_site_refinement_flags_posn
_atom_site_refinement_flags_adp
_atom_site_refinement_flags_occupancy
_atom_site_disorder_assembly
_atom_site_disorder_group
Zn1 Zn 0.41809(2) 0.60268(2) 0.75423(2) 0.03636(9) Uani 1 1 d . . . . .
O1 O 1.31789(18) 0.9612(2) 0.98949(18) 0.0626(5) Uani 1 1 d . . . . .
O2 O 1.40273(17) 0.9554(2) 1.17738(18) 0.0660(6) Uani 1 1 d . . . . .
O3 O 0.57718(17) 0.6700(2) 0.91019(18) 0.0603(5) Uani 1 1 d . . . . .
O4 O 0.62265(18) 0.6774(2) 0.75959(18) 0.0604(5) Uani 1 1 d . . . . .
O5 O 0.3532(3) 0.7460(2) 0.7239(3) 0.0840(5) Uani 1 1 d . U . . .
O6 O 0.2828(3) 0.5983(2) 0.5413(3) 0.0840(5) Uani 1 1 d . U . . .
O7 O 0.0890(2) 1.1500(2) 0.37765(19) 0.0677(6) Uani 1 1 d . . . . .
O8 O 0.0759(2) 1.3226(2) 0.5345(2) 0.0694(6) Uani 1 1 d . . . . .
N1 N 0.42487(16) 0.41644(17) 0.65587(16) 0.0348(4) Uani 1 1 d . . . . .
N2 N 0.29687(18) 0.57760(18) 0.84010(18) 0.0401(4) Uani 1 1 d . . . . .
C1 C 1.4326(3) 0.9736(3) 1.0839(3) 0.0621(7) Uani 1 1 d . . . . .
H1A H 1.485953 1.058189 1.116040 0.075 Uiso 1 1 calc R U . . .
H1B H 1.478237 0.909771 1.052882 0.075 Uiso 1 1 calc R U . . .
C2 C 1.2727(2) 0.9141(3) 1.1294(2) 0.0468(5) Uani 1 1 d . . . . .
C3 C 1.2225(2) 0.9160(2) 1.0169(2) 0.0407(5) Uani 1 1 d . . . . .
C4 C 1.0954(2) 0.8794(2) 0.9494(2) 0.0435(5) Uani 1 1 d . . . . .
H4 H 1.062513 0.880939 0.873118 0.052 Uiso 1 1 calc R U . . .
C5 C 1.0160(2) 0.8394(2) 0.9986(2) 0.0401(5) Uani 1 1 d . . . . .
C6 C 1.0689(2) 0.8391(3) 1.1135(2) 0.0547(6) Uani 1 1 d . . . . .
H6 H 1.015643 0.813199 1.146154 0.066 Uiso 1 1 calc R U . . .
C7 C 1.1989(3) 0.8765(4) 1.1809(3) 0.0634(8) Uani 1 1 d . . . . .
H7 H 1.233703 0.875909 1.257436 0.076 Uiso 1 1 calc R U . . .
C8 C 0.8798(2) 0.7928(2) 0.9246(2) 0.0445(5) Uani 1 1 d . . . . .
H8 H 0.852704 0.796003 0.848882 0.053 Uiso 1 1 calc R U . . .
C9 C 0.7914(2) 0.7470(3) 0.9530(2) 0.0498(6) Uani 1 1 d . . . . .
H9 H 0.814555 0.745933 1.029504 0.060 Uiso 1 1 calc R U . . .
C10 C 0.6562(2) 0.6969(2) 0.8682(2) 0.0467(5) Uani 1 1 d . . . . .
C11 C 0.0647(3) 1.2758(3) 0.4120(3) 0.0673(8) Uani 1 1 d . . . . .
H11 H 0.044680 1.319904 0.362313 0.081 Uiso 1 1 calc R U . . .
C12 C 0.1225(2) 1.1269(2) 0.4805(2) 0.0451(5) Uani 1 1 d . . . . .
C13 C 0.1140(3) 1.2301(2) 0.5738(3) 0.0496(6) Uani 1 1 d . . . . .
C14 C 0.1428(3) 1.2329(3) 0.6873(3) 0.0610(7) Uani 1 1 d . . . . .
H14 H 0.135711 1.302239 0.749892 0.073 Uiso 1 1 calc R U . . .
C15 C 0.1833(3) 1.1272(2) 0.7050(2) 0.0545(6) Uani 1 1 d . . . . .
H15 H 0.204926 1.126890 0.781682 0.065 Uiso 1 1 calc R U . . .
C16 C 0.1923(2) 1.0221(2) 0.6117(2) 0.0413(5) Uani 1 1 d . . . . .
C17 C 0.1604(2) 1.0216(2) 0.4953(2) 0.0442(5) Uani 1 1 d . . . . .
H17 H 0.165044 0.952194 0.431140 0.053 Uiso 1 1 calc R U . . .
C18 C 0.2389(2) 0.9178(2) 0.6404(2) 0.0445(5) Uani 1 1 d . . . . .
H18 H 0.269143 0.933115 0.722250 0.053 Uiso 1 1 calc R U . . .
C19 C 0.2438(3) 0.8046(2) 0.5655(3) 0.0510(6) Uani 1 1 d . . . . .
H19 H 0.214401 0.783985 0.482514 0.061 Uiso 1 1 calc R U . . .
C20 C 0.2956(3) 0.7096(3) 0.6113(3) 0.0607(5) Uani 1 1 d . U . . .
C21 C 0.4226(2) 0.3739(2) 0.5427(2) 0.0400(5) Uani 1 1 d . . . . .
H21 H 0.406072 0.427243 0.501893 0.048 Uiso 1 1 calc R U . . .
C22 C 0.4475(2) 0.3362(2) 0.7115(2) 0.0397(5) Uani 1 1 d . . . . .
H22 H 0.447557 0.363288 0.789550 0.048 Uiso 1 1 calc R U . . .
C23 C 0.4435(2) 0.2542(2) 0.4835(2) 0.0396(5) Uani 1 1 d . . . . .
H23 H 0.440410 0.228406 0.404477 0.047 Uiso 1 1 calc R U . . .
C24 C 0.4706(2) 0.2167(2) 0.6599(2) 0.0393(5) Uani 1 1 d . . . . .
H24 H 0.486912 0.165567 0.703049 0.047 Uiso 1 1 calc R U . . .
C25 C 0.46935(19) 0.17230(19) 0.54253(19) 0.0336(4) Uani 1 1 d . . . . .
C26 C 0.4934(2) 0.0460(2) 0.4797(2) 0.0369(4) Uani 1 1 d . . . . .
H26 H 0.499801 0.028940 0.405155 0.044 Uiso 1 1 calc R U . . .
C27 C 0.3415(3) 0.5761(3) 0.9509(3) 0.0539(6) Uani 1 1 d . . . . .
H27 H 0.428726 0.587435 0.989325 0.065 Uiso 1 1 calc R U . . .
C28 C 0.1719(2) 0.5648(2) 0.7882(2) 0.0448(5) Uani 1 1 d . . . . .
H28 H 0.138699 0.567640 0.712430 0.054 Uiso 1 1 calc R U . . .
C29 C 0.0897(2) 0.5475(2) 0.8431(3) 0.0520(5) Uani 1 1 d . U . . .
H29 H 0.003004 0.539249 0.804588 0.062 Uiso 1 1 calc R U . . .
C30 C 0.1378(3) 0.5425(2) 0.9565(3) 0.0547(5) Uani 1 1 d . U . . .
C31 C 0.2667(3) 0.5591(3) 1.0099(3) 0.0614(7) Uani 1 1 d . . . . .
H31 H 0.302970 0.558657 1.086443 0.074 Uiso 1 1 calc R U . . .
C32 C 0.0606(3) 0.5179(3) 1.0230(3) 0.0581(6) Uani 1 1 d . U . . .
H32 H 0.103016 0.529138 1.102947 0.070 Uiso 1 1 calc R U . . .
O9 O 0.2301(4) 0.5220(4) 0.3007(3) 0.1308(15) Uani 1 1 d G . . . .
H9A H 0.279592 0.471212 0.287612 0.196 Uiso 1 1 d G U . . .
H9B H 0.234483 0.544314 0.373235 0.196 Uiso 1 1 d G U . . .

loop_
_atom_site_aniso_label
_atom_site_aniso_U_11
_atom_site_aniso_U_22
_atom_site_aniso_U_33
_atom_site_aniso_U_23
_atom_site_aniso_U_13
_atom_site_aniso_U_12
Zn1 0.03799(14) 0.03332(13) 0.04409(15) 0.01803(10) 0.02014(11) 0.01172(10)
O1 0.0488(10) 0.0913(15) 0.0552(11) 0.0397(11) 0.0217(9) -0.0018(10)
O2 0.0376(9) 0.1107(18) 0.0587(11) 0.0484(12) 0.0164(8) 0.0037(10)
O3 0.0411(9) 0.0756(13) 0.0623(11) 0.0262(10) 0.0216(9) 0.0050(9)
O4 0.0483(10) 0.0697(13) 0.0571(11) 0.0295(10) 0.0109(9) 0.0034(9)
O5 0.1132(14) 0.0671(9) 0.1047(11) 0.0542(9) 0.0540(11) 0.0504(10)
O6 0.1132(14) 0.0671(9) 0.1047(11) 0.0542(9) 0.0540(11) 0.0504(10)
O7 0.0902(15) 0.0655(13) 0.0575(11) 0.0365(10) 0.0248(11) 0.0318(11)
O8 0.0925(16) 0.0471(11) 0.0796(14) 0.0364(10) 0.0318(12) 0.0301(11)
N1 0.0334(8) 0.0329(8) 0.0426(9) 0.0176(7) 0.0170(7) 0.0099(7)
N2 0.0405(10) 0.0380(9) 0.0514(10) 0.0205(8) 0.0258(8) 0.0129(8)
C1 0.0496(15) 0.086(2) 0.0636(17) 0.0408(16) 0.0266(13) 0.0073(14)
C2 0.0374(11) 0.0590(15) 0.0443(12) 0.0216(11) 0.0164(10) 0.0063(10)
C3 0.0438(12) 0.0391(11) 0.0416(11) 0.0162(9) 0.0205(9) 0.0054(9)
C4 0.0489(13) 0.0394(11) 0.0403(11) 0.0165(9) 0.0156(10) 0.0052(10)
C5 0.0388(11) 0.0341(10) 0.0441(11) 0.0112(9) 0.0176(9) 0.0075(8)
C6 0.0435(13) 0.0761(18) 0.0507(14) 0.0272(13) 0.0254(11) 0.0060(12)
C7 0.0465(14) 0.103(2) 0.0450(13) 0.0358(15) 0.0191(11) 0.0048(15)
C8 0.0413(12) 0.0395(11) 0.0476(12) 0.0149(10) 0.0148(10) 0.0063(9)
C9 0.0411(12) 0.0531(14) 0.0486(13) 0.0150(11) 0.0166(10) 0.0061(10)
C10 0.0386(12) 0.0398(12) 0.0581(14) 0.0174(11) 0.0172(10) 0.0082(9)
C11 0.079(2) 0.0628(18) 0.075(2) 0.0458(16) 0.0258(16) 0.0252(16)
C12 0.0421(12) 0.0457(12) 0.0501(13) 0.0237(10) 0.0161(10) 0.0106(10)
C13 0.0549(14) 0.0341(11) 0.0641(15) 0.0236(11) 0.0235(12) 0.0127(10)
C14 0.091(2) 0.0368(13) 0.0620(16) 0.0179(12) 0.0390(16) 0.0230(13)
C15 0.0784(19) 0.0418(13) 0.0497(14) 0.0209(11) 0.0289(13) 0.0172(12)
C16 0.0423(11) 0.0348(10) 0.0519(12) 0.0202(9) 0.0212(10) 0.0102(9)
C17 0.0459(12) 0.0396(11) 0.0499(13) 0.0175(10) 0.0216(10) 0.0143(10)
C18 0.0429(12) 0.0444(12) 0.0570(14) 0.0282(11) 0.0231(11) 0.0133(10)
C19 0.0602(15) 0.0470(13) 0.0654(16) 0.0325(12) 0.0343(13) 0.0249(12)
C20 0.0626(16) 0.0608(10) 0.1050(11) 0.0573(10) 0.0575(13) 0.0363(13)
C21 0.0482(12) 0.0383(11) 0.0470(12) 0.0254(9) 0.0246(10) 0.0154(9)
C22 0.0455(12) 0.0393(11) 0.0377(10) 0.0172(9) 0.0175(9) 0.0139(9)
C23 0.0490(12) 0.0395(11) 0.0399(11) 0.0204(9) 0.0232(9) 0.0140(9)
C24 0.0467(12) 0.0373(10) 0.0396(11) 0.0208(9) 0.0165(9) 0.0145(9)
C25 0.0316(9) 0.0322(9) 0.0387(10) 0.0161(8) 0.0134(8) 0.0079(8)
C26 0.0395(11) 0.0353(10) 0.0391(10) 0.0156(8) 0.0178(9) 0.0110(8)
C27 0.0500(14) 0.0679(17) 0.0592(15) 0.0351(13) 0.0285(12) 0.0158(12)
C28 0.0405(12) 0.0379(11) 0.0624(14) 0.0233(11) 0.0232(11) 0.0134(9)
C29 0.0378(12) 0.0403(12) 0.0819(14) 0.0228(12) 0.0291(11) 0.0144(10)
C30 0.0624(16) 0.0348(11) 0.0804(14) 0.0221(11) 0.0449(12) 0.0124(11)
C31 0.0654(18) 0.0753(19) 0.0631(17) 0.0382(15) 0.0371(14) 0.0161(15)
C32 0.0573(15) 0.0581(16) 0.0699(17) 0.0281(13) 0.0357(13) 0.0124(13)
O9 0.104(2) 0.154(3) 0.0750(18) 0.006(2) 0.0004(17) 0.071(2)

loop_
_atom_type_symbol
_atom_type_description
_atom_type_scat_dispersion_real
_atom_type_scat_dispersion_imag
_atom_type_scat_source
C C 0.0033 0.0016 'International Tables Vol C Tables 4.2.6.8 and 6.1.1.4'
H H 0.0000 0.0000 'International Tables Vol C Tables 4.2.6.8 and 6.1.1.4'
N N 0.0061 0.0033 'International Tables Vol C Tables 4.2.6.8 and 6.1.1.4'
O O 0.0106 0.0060 'International Tables Vol C Tables 4.2.6.8 and 6.1.1.4'
Zn Zn 0.2839 1.4301 'International Tables Vol C Tables 4.2.6.8 and 6.1.1.4'

loop_
_geom_angle_atom_site_label_1
_geom_angle_atom_site_label_2
_geom_angle_atom_site_label_3
_geom_angle
_geom_angle_site_symmetry_1
_geom_angle_site_symmetry_3
_geom_angle_publ_flag
O5 Zn1 O3 110.38(11) . . ?
O5 Zn1 N1 138.58(10) . . ?
O3 Zn1 N1 105.61(8) . . ?
O5 Zn1 N2 94.63(10) . . ?
O3 Zn1 N2 93.88(8) . . ?
N1 Zn1 N2 102.83(7) . . ?
O5 Zn1 O4 92.28(10) . . ?
O3 Zn1 O4 58.07(7) . . ?
N1 Zn1 O4 89.67(7) . . ?
N2 Zn1 O4 151.69(8) . . ?
O5 Zn1 C10 102.58(11) . . ?
O3 Zn1 C10 29.31(8) . . ?
N1 Zn1 C10 98.73(7) . . ?
N2 Zn1 C10 123.10(8) . . ?
O4 Zn1 C10 28.75(7) . . ?
C3 O1 C1 105.82(19) . . ?
C2 O2 C1 105.2(2) . . ?
C10 O3 Zn1 98.43(16) . . ?
C10 O4 Zn1 82.41(15) . . ?
C20 O5 Zn1 108.6(2) . . ?
C12 O7 C11 106.0(2) . . ?
C13 O8 C11 105.9(2) . . ?
C21 N1 C22 116.81(18) . . ?
C21 N1 Zn1 123.66(14) . . ?
C22 N1 Zn1 119.07(15) . . ?
C28 N2 C27 117.0(2) . . ?
C28 N2 Zn1 121.33(17) . . ?
C27 N2 Zn1 121.64(17) . . ?
O1 C1 O2 108.5(2) . . ?
O1 C1 H1A 110.0 . . ?
O2 C1 H1A 110.0 . . ?
O1 C1 H1B 110.0 . . ?
O2 C1 H1B 110.0 . . ?
H1A C1 H1B 108.4 . . ?
C7 C2 C3 122.2(2) . . ?
C7 C2 O2 127.8(2) . . ?
C3 C2 O2 110.0(2) . . ?
C4 C3 C2 121.9(2) . . ?
C4 C3 O1 128.5(2) . . ?
C2 C3 O1 109.6(2) . . ?
C3 C4 C5 117.8(2) . . ?
C3 C4 H4 121.1 . . ?
C5 C4 H4 121.1 . . ?
C6 C5 C4 119.4(2) . . ?
C6 C5 C8 121.9(2) . . ?
C4 C5 C8 118.6(2) . . ?
C7 C6 C5 122.0(2) . . ?
C7 C6 H6 119.0 . . ?
C5 C6 H6 119.0 . . ?
C2 C7 C6 116.7(2) . . ?
C2 C7 H7 121.6 . . ?
C6 C7 H7 121.6 . . ?
C9 C8 C5 127.5(2) . . ?
C9 C8 H8 116.2 . . ?
C5 C8 H8 116.2 . . ?
C8 C9 C10 122.9(2) . . ?
C8 C9 H9 118.5 . . ?
C10 C9 H9 118.5 . . ?
O4 C10 O3 121.1(2) . . ?
O4 C10 C9 121.5(2) . . ?
O3 C10 C9 117.3(2) . . ?
O4 C10 Zn1 68.83(14) . . ?
O3 C10 Zn1 52.26(13) . . ?
C9 C10 Zn1 169.4(2) . . ?
O8 C11 O7 108.5(2) . . ?
O8 C11 H11 125.8 . . ?
O7 C11 H11 125.8 . . ?
C17 C12 O7 128.3(2) . . ?
C17 C12 C13 122.3(2) . . ?
O7 C12 C13 109.4(2) . . ?
C14 C13 O8 128.2(2) . . ?
C14 C13 C12 121.7(2) . . ?
O8 C13 C12 110.1(2) . . ?
C13 C14 C15 117.0(2) . . ?
C13 C14 H14 121.5 . . ?
C15 C14 H14 121.5 . . ?
C16 C15 C14 122.0(2) . . ?
C16 C15 H15 119.0 . . ?
C14 C15 H15 119.0 . . ?
C15 C16 C17 119.6(2) . . ?
C15 C16 C18 117.8(2) . . ?
C17 C16 C18 122.6(2) . . ?
C12 C17 C16 117.3(2) . . ?
C12 C17 H17 121.3 . . ?
C16 C17 H17 121.3 . . ?
C19 C18 C16 128.5(2) . . ?
C19 C18 H18 115.8 . . ?
C16 C18 H18 115.8 . . ?
C18 C19 C20 121.2(3) . . ?
C18 C19 H19 119.4 . . ?
C20 C19 H19 119.4 . . ?
O6 C20 O5 120.6(3) . . ?
O6 C20 C19 121.0(3) . . ?
O5 C20 C19 118.4(3) . . ?
N1 C21 C23 123.1(2) . . ?
N1 C21 H21 118.4 . . ?
C23 C21 H21 118.4 . . ?
N1 C22 C24 123.8(2) . . ?
N1 C22 H22 118.1 . . ?
C24 C22 H22 118.1 . . ?
C21 C23 C25 119.8(2) . . ?
C21 C23 H23 120.1 . . ?
C25 C23 H23 120.1 . . ?
C22 C24 C25 119.7(2) . . ?
C22 C24 H24 120.2 . . ?
C25 C24 H24 120.2 . . ?
C24 C25 C23 116.81(19) . . ?
C24 C25 C26 123.64(19) . . ?
C23 C25 C26 119.55(19) . . ?
C26 C26 C25 125.7(3) 2_656 . ?
C26 C26 H26 117.1 2_656 . ?
C25 C26 H26 117.1 . . ?
N2 C27 C31 123.9(3) . . ?
N2 C27 H27 118.1 . . ?
C31 C27 H27 118.1 . . ?
N2 C28 C29 122.3(2) . . ?
N2 C28 H28 118.8 . . ?
C29 C28 H28 118.8 . . ?
C28 C29 C30 119.6(2) . . ?
C28 C29 H29 120.2 . . ?
C30 C29 H29 120.2 . . ?
C31 C30 C29 117.3(2) . . ?
C31 C30 C32 117.3(3) . . ?
C29 C30 C32 125.4(3) . . ?
C27 C31 C30 119.8(3) . . ?
C27 C31 H31 120.1 . . ?
C30 C31 H31 120.1 . . ?
C32 C32 C30 124.1(4) 2_567 . ?
C32 C32 H32 117.9 2_567 . ?
C30 C32 H32 117.9 . . ?
H9A O9 H9B 109.5 . . ?

loop_
_geom_bond_atom_site_label_1
_geom_bond_atom_site_label_2
_geom_bond_distance
_geom_bond_site_symmetry_2
_geom_bond_publ_flag
Zn1 O5 1.958(2) . ?
Zn1 O3 2.042(2) . ?
Zn1 N1 2.0638(18) . ?
Zn1 N2 2.0933(19) . ?
Zn1 O4 2.403(2) . ?
Zn1 C10 2.554(2) . ?
O1 C3 1.373(3) . ?
O1 C1 1.415(4) . ?
O2 C2 1.378(3) . ?
O2 C1 1.423(3) . ?
O3 C10 1.264(3) . ?
O4 C10 1.240(3) . ?
O5 C20 1.256(4) . ?
O6 C20 1.225(4) . ?
O7 C12 1.372(3) . ?
O7 C11 1.420(4) . ?
O8 C13 1.369(3) . ?
O8 C11 1.415(4) . ?
N1 C21 1.337(3) . ?
N1 C22 1.343(3) . ?
N2 C28 1.333(3) . ?
N2 C27 1.345(3) . ?
C1 H1A 0.9700 . ?
C1 H1B 0.9700 . ?
C2 C7 1.361(4) . ?
C2 C3 1.371(3) . ?
C3 C4 1.362(3) . ?
C4 C5 1.398(3) . ?
C4 H4 0.9300 . ?
C5 C6 1.394(4) . ?
C5 C8 1.466(3) . ?
C6 C7 1.389(4) . ?
C6 H6 0.9300 . ?
C7 H7 0.9300 . ?
C8 C9 1.317(4) . ?
C8 H8 0.9300 . ?
C9 C10 1.487(3) . ?
C9 H9 0.9300 . ?
C11 H11 0.9300 . ?
C12 C17 1.366(3) . ?
C12 C13 1.375(4) . ?
C13 C14 1.364(4) . ?
C14 C15 1.392(4) . ?
C14 H14 0.9300 . ?
C15 C16 1.389(3) . ?
C15 H15 0.9300 . ?
C16 C17 1.407(3) . ?
C16 C18 1.457(3) . ?
C17 H17 0.9300 . ?
C18 C19 1.318(4) . ?
C18 H18 0.9300 . ?
C19 C20 1.484(3) . ?
C19 H19 0.9300 . ?
C21 C23 1.384(3) . ?
C21 H21 0.9300 . ?
C22 C24 1.372(3) . ?
C22 H22 0.9300 . ?
C23 C25 1.394(3) . ?
C23 H23 0.9300 . ?
C24 C25 1.391(3) . ?
C24 H24 0.9300 . ?
C25 C26 1.470(3) . ?
C26 C26 1.330(4) 2_656 ?
C26 H26 0.9300 . ?
C27 C31 1.359(4) . ?
C27 H27 0.9300 . ?
C28 C29 1.388(4) . ?
C28 H28 0.9300 . ?
C29 C30 1.395(4) . ?
C29 H29 0.9300 . ?
C30 C31 1.370(4) . ?
C30 C32 1.488(4) . ?
C31 H31 0.9300 . ?
C32 C32 1.281(6) 2_567 ?
C32 H32 0.9300 . ?
O9 H9A 0.8500 . ?
O9 H9B 0.8499 . ?

loop_
_geom_hbond_atom_site_label_D
_geom_hbond_atom_site_label_H
_geom_hbond_atom_site_label_A
_geom_hbond_distance_DH
_geom_hbond_distance_HA
_geom_hbond_distance_DA
_geom_hbond_angle_DHA
_geom_hbond_site_symmetry_A
_geom_hbond_publ_flag
O9 H9A O4 0.85 2.11 2.956(4) 171.3 2_666 yes
O9 H9B O6 0.85 1.87 2.707(4) 167.3 . yes

loop_
_geom_torsion_atom_site_label_1
_geom_torsion_atom_site_label_2
_geom_torsion_atom_site_label_3
_geom_torsion_atom_site_label_4
_geom_torsion
_geom_torsion_site_symmetry_1
_geom_torsion_site_symmetry_2
_geom_torsion_site_symmetry_3
_geom_torsion_site_symmetry_4
_geom_torsion_publ_flag
C3 O1 C1 O2 -9.5(3) . . . . ?
C2 O2 C1 O1 8.7(3) . . . . ?
C1 O2 C2 C7 175.8(3) . . . . ?
C1 O2 C2 C3 -4.6(3) . . . . ?
C7 C2 C3 C4 -0.5(4) . . . . ?
O2 C2 C3 C4 179.9(2) . . . . ?
C7 C2 C3 O1 178.3(3) . . . . ?
O2 C2 C3 O1 -1.3(3) . . . . ?
C1 O1 C3 C4 -174.6(3) . . . . ?
C1 O1 C3 C2 6.7(3) . . . . ?
C2 C3 C4 C5 0.1(4) . . . . ?
O1 C3 C4 C5 -178.4(2) . . . . ?
C3 C4 C5 C6 0.4(3) . . . . ?
C3 C4 C5 C8 -176.7(2) . . . . ?
C4 C5 C6 C7 -0.6(4) . . . . ?
C8 C5 C6 C7 176.4(3) . . . . ?
C3 C2 C7 C6 0.3(5) . . . . ?
O2 C2 C7 C6 179.8(3) . . . . ?
C5 C6 C7 C2 0.2(5) . . . . ?
C6 C5 C8 C9 0.3(4) . . . . ?
C4 C5 C8 C9 177.3(2) . . . . ?
C5 C8 C9 C10 -177.2(2) . . . . ?
Zn1 O4 C10 O3 0.5(2) . . . . ?
Zn1 O4 C10 C9 177.7(2) . . . . ?
Zn1 O3 C10 O4 -0.6(3) . . . . ?
Zn1 O3 C10 C9 -177.93(19) . . . . ?
C8 C9 C10 O4 11.1(4) . . . . ?
C8 C9 C10 O3 -171.5(2) . . . . ?
C8 C9 C10 Zn1 179.5(8) . . . . ?
C13 O8 C11 O7 3.7(3) . . . . ?
C12 O7 C11 O8 -4.0(3) . . . . ?
C11 O7 C12 C17 -176.7(3) . . . . ?
C11 O7 C12 C13 2.7(3) . . . . ?
C11 O8 C13 C14 177.1(3) . . . . ?
C11 O8 C13 C12 -2.1(3) . . . . ?
C17 C12 C13 C14 -0.2(4) . . . . ?
O7 C12 C13 C14 -179.6(3) . . . . ?
C17 C12 C13 O8 179.0(2) . . . . ?
O7 C12 C13 O8 -0.4(3) . . . . ?
O8 C13 C14 C15 -178.0(3) . . . . ?
C12 C13 C14 C15 1.0(5) . . . . ?
C13 C14 C15 C16 -1.0(5) . . . . ?
C14 C15 C16 C17 0.3(4) . . . . ?
C14 C15 C16 C18 178.4(3) . . . . ?
O7 C12 C17 C16 178.7(2) . . . . ?
C13 C12 C17 C16 -0.6(4) . . . . ?
C15 C16 C17 C12 0.5(4) . . . . ?
C18 C16 C17 C12 -177.5(2) . . . . ?
C15 C16 C18 C19 172.7(3) . . . . ?
C17 C16 C18 C19 -9.3(4) . . . . ?
C16 C18 C19 C20 179.6(2) . . . . ?
Zn1 O5 C20 O6 3.2(4) . . . . ?
Zn1 O5 C20 C19 -176.67(19) . . . . ?
C18 C19 C20 O6 168.9(3) . . . . ?
C18 C19 C20 O5 -11.3(4) . . . . ?
C22 N1 C21 C23 -0.7(3) . . . . ?
Zn1 N1 C21 C23 171.39(18) . . . . ?
C21 N1 C22 C24 1.5(3) . . . . ?
Zn1 N1 C22 C24 -171.06(18) . . . . ?
N1 C21 C23 C25 -0.4(4) . . . . ?
N1 C22 C24 C25 -0.9(4) . . . . ?
C22 C24 C25 C23 -0.3(3) . . . . ?
C22 C24 C25 C26 179.8(2) . . . . ?
C21 C23 C25 C24 0.9(3) . . . . ?
C21 C23 C25 C26 -179.1(2) . . . . ?
C24 C25 C26 C26 7.0(4) . . . 2_656 ?
C23 C25 C26 C26 -173.0(3) . . . 2_656 ?
C28 N2 C27 C31 1.8(4) . . . . ?
Zn1 N2 C27 C31 -179.4(2) . . . . ?
C27 N2 C28 C29 -1.6(3) . . . . ?
Zn1 N2 C28 C29 179.69(18) . . . . ?
N2 C28 C29 C30 -0.3(4) . . . . ?
C28 C29 C30 C31 1.9(4) . . . . ?
C28 C29 C30 C32 -176.7(2) . . . . ?
N2 C27 C31 C30 -0.2(5) . . . . ?
C29 C30 C31 C27 -1.6(4) . . . . ?
C32 C30 C31 C27 177.1(3) . . . . ?
C31 C30 C32 C32 -169.3(4) . . . 2_567 ?
C29 C30 C32 C32 9.3(6) . . . 2_567 ?
